data_7131243
loop_
_publ_author_name
'Seo, Hyeonglim'
'Kohlbrand, Alysia J.'
'Stokes, Ryjul W.'
'Chung, Jeewon'
'Cohen, Seth M.'

_publ_section_title
;
 Masking thiol reactivity with thioamide, thiourea, and
 thiocarbamate-based MBPs.
;
_journal_issue 16
_journal_name_full 'Chemical communications (Cambridge, England)'
_journal_page_first 2283
_journal_page_last 2286
_journal_paper_doi 10.1039/d2cc06596g
_journal_volume 59
_journal_year 2023
_chemical_formula_moiety 'C38 H35 B N8 S Zn'
_chemical_formula_sum 'C38 H35 B N8 S Zn'
_chemical_formula_weight 711.98
_space_group_crystal_system monoclinic
_space_group_IT_number 14
_space_group_name_Hall '-P 2ybc'
_space_group_name_H-M_alt 'P 1 21/c 1'
_atom_sites_solution_hydrogens geom
_atom_sites_solution_primary dual
_audit_creation_date 2022-04-22
_audit_creation_method
;
Olex2 1.3-alpha
(compiled 2020.11.12 svn.r5f609507 for OlexSys, GUI svn.r6272)
;
_audit_update_record
;
2022-10-07 deposited with the CCDC.	2023-01-30 downloaded from the CCDC.
;
_cell_angle_alpha 90
_cell_angle_beta 107.479(2)
_cell_angle_gamma 90
_cell_formula_units_Z 4
_cell_length_a 13.2565(10)
_cell_length_b 16.8902(11)
_cell_length_c 16.1386(13)
_cell_measurement_reflns_used 9968
_cell_measurement_temperature 273.15
_cell_measurement_theta_max 25.554
_cell_measurement_theta_min 2.647
_cell_volume 3446.7(4)
_computing_cell_refinement 'SAINT V8.40B (?, 2016)'
_computing_data_reduction 'SAINT V8.40B (?, 2016)'
_computing_molecular_graphics 'Olex2 1.3-alpha (Dolomanov et al., 2009)'
_computing_publication_material 'Olex2 1.3-alpha (Dolomanov et al., 2009)'
_computing_structure_refinement 'XL  (Sheldrick, 2008)'
_computing_structure_solution 'SHELXT 2018/2 (Sheldrick, 2018)'
_diffrn_ambient_temperature 273.15
_diffrn_detector 'Bruker APEX2 area detector'
_diffrn_detector_area_resol_mean 7.9
_diffrn_detector_type 'CCD area detector'
_diffrn_measured_fraction_theta_full 0.999
_diffrn_measured_fraction_theta_max 0.998
_diffrn_measurement_device 'three-circle diffractometer'
_diffrn_measurement_device_type 'Bruker SMART APEX2 area detector'
_diffrn_measurement_method '\w and \f scans'
_diffrn_radiation_monochromator 'mirror optics'
_diffrn_radiation_probe x-ray
_diffrn_radiation_type MoK\a
_diffrn_radiation_wavelength 0.71073
_diffrn_reflns_av_R_equivalents 0.1189
_diffrn_reflns_av_unetI/netI 0.0407
_diffrn_reflns_Laue_measured_fraction_full 0.999
_diffrn_reflns_Laue_measured_fraction_max 0.998
_diffrn_reflns_limit_h_max 16
_diffrn_reflns_limit_h_min -16
_diffrn_reflns_limit_k_max 21
_diffrn_reflns_limit_k_min -20
_diffrn_reflns_limit_l_max 20
_diffrn_reflns_limit_l_min -20
_diffrn_reflns_number 157697
_diffrn_reflns_point_group_measured_fraction_full 0.999
_diffrn_reflns_point_group_measured_fraction_max 0.998
_diffrn_reflns_theta_full 25.242
_diffrn_reflns_theta_max 26.431
_diffrn_reflns_theta_min 2.126
_diffrn_source 'microfocus sealed X-ray tube'
_diffrn_source_current 50.0
_diffrn_source_power 2.5
_diffrn_source_type 'Incoatec I\ms'
_diffrn_source_voltage 50.0
_diffrn_standards_number 0
_exptl_absorpt_coefficient_mu 0.814
_exptl_absorpt_correction_T_max 0.7454
_exptl_absorpt_correction_T_min 0.5594
_exptl_absorpt_correction_type multi-scan
_exptl_absorpt_process_details
;
SADABS-2016/2 (Bruker,2016/2) was used for absorption correction.
wR2(int) was 0.1837 before and 0.0905 after correction.
The Ratio of minimum to maximum transmission is 0.7505.
The \l/2 correction factor is Not present.
;
_exptl_crystal_colour colourless
_exptl_crystal_colour_primary colourless
_exptl_crystal_density_diffrn 1.372
_exptl_crystal_description block
_exptl_crystal_F_000 1480
_exptl_crystal_size_max 0.1
_exptl_crystal_size_mid 0.1
_exptl_crystal_size_min 0.1
_refine_diff_density_max 0.318
_refine_diff_density_min -0.666
_refine_diff_density_rms 0.069
_refine_ls_extinction_method none
_refine_ls_goodness_of_fit_ref 1.054
_refine_ls_hydrogen_treatment constr
_refine_ls_matrix_type full
_refine_ls_number_parameters 446
_refine_ls_number_reflns 7086
_refine_ls_number_restraints 0
_refine_ls_restrained_S_all 1.054
_refine_ls_R_factor_all 0.0496
_refine_ls_R_factor_gt 0.0378
_refine_ls_shift/su_max 0.001
_refine_ls_shift/su_mean 0.000
_refine_ls_structure_factor_coef Fsqd
_refine_ls_weighting_details 'w=1/[\s^2^(Fo^2^)+(0.0357P)^2^+3.5764P] where P=(Fo^2^+2Fc^2^)/3'
_refine_ls_weighting_scheme calc
_refine_ls_wR_factor_gt 0.0918
_refine_ls_wR_factor_ref 0.1006
_reflns_Friedel_coverage 0.000
_reflns_number_gt 5853
_reflns_number_total 7086
_reflns_threshold_expression 'I > 2\s(I)'
_cod_data_source_file d2cc06596g2.cif
_cod_data_source_block monop
_cod_depositor_comments 'Adding full bibliography for 7131239--7131245.cif.'
_cod_database_code 7131243
_shelx_shelxl_version_number 2018/3
_shelx_space_group_comment
;
The symmetry employed for this shelxl refinement is uniquely defined
by the following loop, which should always be used as a source of
symmetry information in preference to the above space-group names.
They are only intended as comments.
;
_shelx_estimated_absorpt_t_max 0.923
_shelx_estimated_absorpt_t_min 0.923
_olex2_refinement_description
;
1.a Ternary CH refined with riding coordinates:
 B1(H1)
1.b Aromatic/amide H refined with riding coordinates:
 C00C(H00C), C00G(H00G), C00P(H00P), C00S(H00S), C00U(H00U), C00V(H00V),
 C00W(H00W), C00X(H00X), C00Y(H00Y), C00Z(H00Z), C010(H010), C011(H011),
 C012(H012), C013(H013), C014(H014), C015(H015), C016(H016), C017(H017),
 C018(H018), C019(H019), C01A(H01A), C01B(H01B)
1.c Idealised Me refined as rotating group:
 C00L(H00A,H00B,H00D), C00N(H00E,H00F,H00H), C00T(H00I,H00J,H00K), C01C(H01C,
 H01D,H01E)
;
_olex2_submission_special_instructions 'No special instructions were received'

loop_
_space_group_symop_operation_xyz
'x, y, z'
'-x, y+1/2, -z+1/2'
'-x, -y, -z'
'x, -y-1/2, z-1/2'

loop_
_atom_site_label
_atom_site_type_symbol
_atom_site_fract_x
_atom_site_fract_y
_atom_site_fract_z
_atom_site_U_iso_or_equiv
_atom_site_adp_type
_atom_site_occupancy
_atom_site_site_symmetry_order
_atom_site_calc_flag
_atom_site_refinement_flags_posn
_atom_site_refinement_flags_adp
_atom_site_refinement_flags_occupancy
_atom_site_disorder_assembly
_atom_site_disorder_group
Zn1 Zn 0.67746(2) 0.78458(2) 0.49798(2) 0.02192(8) Uani 1 1 d . . . . .
S1 S 0.82086(5) 0.80200(4) 0.45351(4) 0.03357(15) Uani 1 1 d . . . . .
N1 N 0.55653(14) 0.81158(11) 0.61372(12) 0.0219(4) Uani 1 1 d . . . . .
N2 N 0.65776(14) 0.82701(11) 0.61136(12) 0.0223(4) Uani 1 1 d . . . . .
N3 N 0.47223(14) 0.85764(11) 0.46055(12) 0.0232(4) Uani 1 1 d . . . . .
N4 N 0.55276(14) 0.85309(11) 0.42345(12) 0.0233(4) Uani 1 1 d . . . . .
N5 N 0.48290(15) 0.71164(11) 0.49525(12) 0.0238(4) Uani 1 1 d . . . . .
N6 N 0.57974(14) 0.68818(11) 0.48907(12) 0.0229(4) Uani 1 1 d . . . . .
N7 N 0.88632(15) 0.72155(11) 0.60649(12) 0.0264(4) Uani 1 1 d . . . . .
N8 N 1.01822(16) 0.77219(13) 0.56201(14) 0.0326(5) Uani 1 1 d . . . . .
C1 C 0.45736(19) 0.79568(14) 0.72265(16) 0.0295(5) Uani 1 1 d . . . . .
H00E H 0.396690 0.821564 0.684334 0.044 Uiso 1 1 calc R U . . .
H00F H 0.466937 0.812926 0.781195 0.044 Uiso 1 1 calc R U . . .
H00H H 0.446789 0.739402 0.719080 0.044 Uiso 1 1 calc R U . . .
C2 C 0.55323(17) 0.81612(12) 0.69675(14) 0.0232(4) Uani 1 1 d . . . . .
C3 C 0.65277(18) 0.83667(13) 0.74837(15) 0.0250(5) Uani 1 1 d . . . . .
H00S H 0.673647 0.844904 0.808097 0.030 Uiso 1 1 calc R U . . .
C4 C 0.71619(17) 0.84273(12) 0.69356(14) 0.0229(4) Uani 1 1 d . . . . .
C5 C 0.82913(18) 0.86387(13) 0.71960(15) 0.0260(5) Uani 1 1 d . . . . .
C6 C 0.8906(2) 0.84611(16) 0.80432(16) 0.0343(5) Uani 1 1 d . . . . .
H00Z H 0.859939 0.820324 0.841671 0.041 Uiso 1 1 calc R U . . .
C7 C 0.9964(2) 0.86649(18) 0.83316(18) 0.0428(7) Uani 1 1 d . . . . .
H017 H 1.036779 0.854510 0.889635 0.051 Uiso 1 1 calc R U . . .
C8 C 1.0416(2) 0.90449(17) 0.7780(2) 0.0445(7) Uani 1 1 d . . . . .
H01B H 1.112797 0.918189 0.797319 0.053 Uiso 1 1 calc R U . . .
C9 C 0.9822(2) 0.92263(15) 0.6938(2) 0.0396(6) Uani 1 1 d . . . . .
H016 H 1.013452 0.948288 0.656791 0.048 Uiso 1 1 calc R U . . .
C10 C 0.87563(19) 0.90238(14) 0.66472(17) 0.0304(5) Uani 1 1 d . . . . .
H00P H 0.835538 0.914752 0.608279 0.036 Uiso 1 1 calc R U . . .
C11 C 0.31969(18) 0.94512(14) 0.45969(17) 0.0312(5) Uani 1 1 d . . . . .
H00I H 0.287532 0.898396 0.474392 0.047 Uiso 1 1 calc R U . . .
H00J H 0.269233 0.972668 0.413413 0.047 Uiso 1 1 calc R U . . .
H00K H 0.342391 0.979013 0.509605 0.047 Uiso 1 1 calc R U . . .
C12 C 0.41241(17) 0.92234(13) 0.43131(14) 0.0248(5) Uani 1 1 d . . . . .
C13 C 0.45403(18) 0.96047(13) 0.37332(14) 0.0264(5) Uani 1 1 d . . . . .
H00C H 0.429145 1.006784 0.342860 0.032 Uiso 1 1 calc R U . . .
C14 C 0.54119(18) 0.91548(13) 0.36956(14) 0.0237(4) Uani 1 1 d . . . . .
C15 C 0.61174(18) 0.92869(13) 0.31595(14) 0.0247(5) Uani 1 1 d . . . . .
C16 C 0.6399(2) 1.00560(14) 0.30107(16) 0.0334(5) Uani 1 1 d . . . . .
H00W H 0.615595 1.048131 0.326345 0.040 Uiso 1 1 calc R U . . .
C17 C 0.7037(2) 1.01885(15) 0.24896(18) 0.0400(6) Uani 1 1 d . . . . .
H011 H 0.722822 1.070296 0.239658 0.048 Uiso 1 1 calc R U . . .
C18 C 0.7394(2) 0.95590(15) 0.21034(16) 0.0353(6) Uani 1 1 d . . . . .
H00V H 0.782013 0.965116 0.174852 0.042 Uiso 1 1 calc R U . . .
C19 C 0.7118(2) 0.87973(15) 0.22465(15) 0.0319(5) Uani 1 1 d . . . . .
H019 H 0.735489 0.837353 0.198744 0.038 Uiso 1 1 calc R U . . .
C20 C 0.64869(19) 0.86634(14) 0.27763(15) 0.0281(5) Uani 1 1 d . . . . .
H012 H 0.630845 0.814724 0.287626 0.034 Uiso 1 1 calc R U . . .
C21 C 0.29902(19) 0.65910(15) 0.46733(17) 0.0320(5) Uani 1 1 d . . . . .
H00A H 0.295361 0.674693 0.523560 0.048 Uiso 1 1 calc R U . . .
H00B H 0.264520 0.608916 0.451818 0.048 Uiso 1 1 calc R U . . .
H00D H 0.264474 0.698162 0.425127 0.048 Uiso 1 1 calc R U . . .
C22 C 0.41199(18) 0.65216(13) 0.46965(14) 0.0253(5) Uani 1 1 d . . . . .
C23 C 0.46351(19) 0.58893(13) 0.44689(15) 0.0275(5) Uani 1 1 d . . . . .
H00G H 0.434561 0.539800 0.426996 0.033 Uiso 1 1 calc R U . . .
C24 C 0.56798(19) 0.61305(13) 0.45954(14) 0.0249(5) Uani 1 1 d . . . . .
C25 C 0.65322(19) 0.56637(13) 0.44275(14) 0.0260(5) Uani 1 1 d . . . . .
C26 C 0.6278(2) 0.50712(14) 0.37918(15) 0.0310(5) Uani 1 1 d . . . . .
H00X H 0.557334 0.496517 0.349688 0.037 Uiso 1 1 calc R U . . .
C27 C 0.7067(2) 0.46429(14) 0.35993(16) 0.0355(6) Uani 1 1 d . . . . .
H010 H 0.688883 0.425229 0.317389 0.043 Uiso 1 1 calc R U . . .
C28 C 0.8115(2) 0.47895(15) 0.40321(18) 0.0377(6) Uani 1 1 d . . . . .
H014 H 0.864284 0.450636 0.389202 0.045 Uiso 1 1 calc R U . . .
C29 C 0.8380(2) 0.53632(15) 0.46797(18) 0.0361(6) Uani 1 1 d . . . . .
H015 H 0.908561 0.545609 0.498293 0.043 Uiso 1 1 calc R U . . .
C30 C 0.75894(19) 0.57979(14) 0.48739(15) 0.0293(5) Uani 1 1 d . . . . .
H00U H 0.777023 0.618177 0.530656 0.035 Uiso 1 1 calc R U . . .
C31 C 0.91052(18) 0.76247(14) 0.54557(15) 0.0273(5) Uani 1 1 d . . . . .
C32 C 1.0715(2) 0.8161(2) 0.5109(2) 0.0530(8) Uani 1 1 d . . . . .
H01C H 1.021039 0.832723 0.457604 0.080 Uiso 1 1 calc R U . . .
H01D H 1.123997 0.783120 0.498296 0.080 Uiso 1 1 calc R U . . .
H01E H 1.105057 0.861809 0.542955 0.080 Uiso 1 1 calc R U . . .
C33 C 1.06575(18) 0.73543(15) 0.64065(16) 0.0299(5) Uani 1 1 d . . . . .
C34 C 1.1708(2) 0.72751(17) 0.68972(18) 0.0388(6) Uani 1 1 d . . . . .
H00Y H 1.225162 0.749254 0.671750 0.047 Uiso 1 1 calc R U . . .
C35 C 1.1908(2) 0.68564(18) 0.76686(18) 0.0436(7) Uani 1 1 d . . . . .
H013 H 1.260280 0.679123 0.801728 0.052 Uiso 1 1 calc R U . . .
C36 C 1.1090(2) 0.65333(19) 0.79285(18) 0.0458(7) Uani 1 1 d . . . . .
H01A H 1.125221 0.624924 0.844555 0.055 Uiso 1 1 calc R U . . .
C37 C 1.0044(2) 0.66194(16) 0.74449(17) 0.0382(6) Uani 1 1 d . . . . .
H018 H 0.950283 0.640465 0.763068 0.046 Uiso 1 1 calc R U . . .
C38 C 0.98275(18) 0.70391(14) 0.66695(15) 0.0270(5) Uani 1 1 d . . . . .
B1 B 0.4668(2) 0.79480(15) 0.52916(16) 0.0236(5) Uani 1 1 d . . . . .
H1 H 0.398088 0.797555 0.540189 0.028 Uiso 1 1 calc R U . . .

loop_
_atom_site_aniso_label
_atom_site_aniso_U_11
_atom_site_aniso_U_22
_atom_site_aniso_U_33
_atom_site_aniso_U_23
_atom_site_aniso_U_13
_atom_site_aniso_U_12
Zn1 0.02461(14) 0.02077(14) 0.02144(14) 0.00143(9) 0.00851(10) 0.00103(9)
S1 0.0260(3) 0.0508(4) 0.0260(3) 0.0060(3) 0.0110(2) 0.0050(3)
N1 0.0223(9) 0.0210(9) 0.0239(9) 0.0002(7) 0.0090(7) 0.0008(7)
N2 0.0220(9) 0.0209(9) 0.0253(9) -0.0002(7) 0.0091(7) 0.0000(7)
N3 0.0224(9) 0.0222(9) 0.0247(9) -0.0009(7) 0.0065(7) 0.0008(7)
N4 0.0242(9) 0.0222(9) 0.0236(9) 0.0005(7) 0.0074(7) 0.0001(7)
N5 0.0241(9) 0.0222(9) 0.0253(9) 0.0017(7) 0.0079(8) -0.0008(7)
N6 0.0269(10) 0.0189(9) 0.0234(9) 0.0000(7) 0.0082(8) -0.0004(7)
N7 0.0242(10) 0.0295(10) 0.0258(10) -0.0034(8) 0.0078(8) -0.0002(8)
N8 0.0246(10) 0.0427(12) 0.0324(11) 0.0038(9) 0.0114(9) 0.0017(9)
C1 0.0298(12) 0.0304(12) 0.0315(12) 0.0017(9) 0.0142(10) 0.0025(9)
C2 0.0278(11) 0.0164(10) 0.0270(11) 0.0008(8) 0.0109(9) 0.0037(8)
C3 0.0302(12) 0.0211(11) 0.0251(11) -0.0021(8) 0.0102(9) 0.0015(9)
C4 0.0258(11) 0.0178(10) 0.0249(11) -0.0019(8) 0.0072(9) 0.0015(8)
C5 0.0264(11) 0.0224(11) 0.0289(11) -0.0055(9) 0.0080(9) 0.0010(9)
C6 0.0302(13) 0.0408(14) 0.0301(12) -0.0030(10) 0.0066(10) -0.0005(10)
C7 0.0302(14) 0.0544(18) 0.0373(14) -0.0090(13) 0.0003(11) 0.0002(12)
C8 0.0261(13) 0.0403(15) 0.0614(19) -0.0128(13) 0.0048(13) -0.0047(11)
C9 0.0339(14) 0.0305(13) 0.0594(18) -0.0014(12) 0.0214(13) -0.0029(10)
C10 0.0304(12) 0.0230(11) 0.0384(13) 0.0000(10) 0.0113(10) 0.0017(9)
C11 0.0266(12) 0.0278(12) 0.0373(13) -0.0014(10) 0.0065(10) 0.0051(9)
C12 0.0236(11) 0.0208(11) 0.0262(11) -0.0030(8) 0.0017(9) 0.0007(8)
C13 0.0306(12) 0.0202(11) 0.0247(11) 0.0007(9) 0.0029(9) 0.0018(9)
C14 0.0276(11) 0.0190(10) 0.0211(10) -0.0007(8) 0.0024(9) 0.0001(8)
C15 0.0287(12) 0.0247(11) 0.0185(10) 0.0010(8) 0.0036(9) -0.0009(9)
C16 0.0481(15) 0.0210(11) 0.0348(13) 0.0017(10) 0.0181(11) 0.0017(10)
C17 0.0593(18) 0.0253(13) 0.0421(15) 0.0059(11) 0.0255(13) -0.0020(11)
C18 0.0450(15) 0.0349(14) 0.0299(12) 0.0014(10) 0.0174(11) -0.0003(11)
C19 0.0393(14) 0.0300(13) 0.0271(12) -0.0054(10) 0.0112(10) 0.0001(10)
C20 0.0346(13) 0.0220(11) 0.0259(11) -0.0016(9) 0.0064(10) -0.0020(9)
C21 0.0289(12) 0.0287(12) 0.0362(13) 0.0054(10) 0.0062(10) -0.0050(9)
C22 0.0268(11) 0.0233(11) 0.0245(11) 0.0052(9) 0.0057(9) -0.0029(9)
C23 0.0339(12) 0.0208(11) 0.0256(11) 0.0015(9) 0.0058(10) -0.0041(9)
C24 0.0364(12) 0.0181(10) 0.0202(10) 0.0047(8) 0.0084(9) 0.0011(9)
C25 0.0374(13) 0.0185(10) 0.0237(11) 0.0044(8) 0.0117(10) 0.0012(9)
C26 0.0426(14) 0.0223(11) 0.0271(12) 0.0009(9) 0.0088(10) 0.0031(10)
C27 0.0559(17) 0.0237(12) 0.0290(12) -0.0010(10) 0.0161(12) 0.0045(11)
C28 0.0518(16) 0.0262(13) 0.0435(15) 0.0007(11) 0.0271(13) 0.0068(11)
C29 0.0377(14) 0.0307(13) 0.0446(15) 0.0007(11) 0.0197(12) -0.0006(10)
C30 0.0392(14) 0.0221(11) 0.0292(12) -0.0005(9) 0.0140(10) -0.0012(9)
C31 0.0241(11) 0.0318(12) 0.0277(12) -0.0033(9) 0.0102(9) -0.0002(9)
C32 0.0394(16) 0.067(2) 0.060(2) 0.0188(16) 0.0262(15) 0.0028(14)
C33 0.0253(12) 0.0312(12) 0.0322(12) -0.0051(10) 0.0073(10) 0.0042(9)
C34 0.0253(12) 0.0448(15) 0.0449(15) -0.0092(12) 0.0084(11) 0.0044(11)
C35 0.0308(14) 0.0546(18) 0.0372(14) -0.0116(13) -0.0022(11) 0.0157(12)
C36 0.0450(16) 0.0551(18) 0.0335(14) 0.0043(12) 0.0062(12) 0.0195(13)
C37 0.0380(14) 0.0421(15) 0.0354(14) 0.0027(11) 0.0124(11) 0.0087(11)
C38 0.0261(11) 0.0270(12) 0.0277(11) -0.0035(9) 0.0080(9) 0.0027(9)
B1 0.0216(12) 0.0231(12) 0.0267(12) 0.0017(10) 0.0081(10) 0.0006(9)

loop_
_atom_type_symbol
_atom_type_description
_atom_type_scat_dispersion_real
_atom_type_scat_dispersion_imag
_atom_type_scat_source
C C 0.0033 0.0016 'International Tables Vol C Tables 4.2.6.8 and 6.1.1.4'
H H 0.0000 0.0000 'International Tables Vol C Tables 4.2.6.8 and 6.1.1.4'
B B 0.0013 0.0007 'International Tables Vol C Tables 4.2.6.8 and 6.1.1.4'
N N 0.0061 0.0033 'International Tables Vol C Tables 4.2.6.8 and 6.1.1.4'
S S 0.1246 0.1234 'International Tables Vol C Tables 4.2.6.8 and 6.1.1.4'
Zn Zn 0.2839 1.4301 'International Tables Vol C Tables 4.2.6.8 and 6.1.1.4'

loop_
_geom_angle_atom_site_label_1
_geom_angle_atom_site_label_2
_geom_angle_atom_site_label_3
_geom_angle
_geom_angle_site_symmetry_1
_geom_angle_site_symmetry_3
_geom_angle_publ_flag
N2 Zn1 S1 125.87(5) . . ?
N2 Zn1 N4 91.69(7) . . ?
N2 Zn1 N6 95.30(7) . . ?
N4 Zn1 S1 110.16(5) . . ?
N6 Zn1 S1 131.08(5) . . ?
N6 Zn1 N4 91.46(7) . . ?
C31 S1 Zn1 95.97(8) . . ?
N2 N1 B1 120.56(17) . . ?
C2 N1 N2 109.71(17) . . ?
C2 N1 B1 129.72(19) . . ?
N1 N2 Zn1 110.12(13) . . ?
C4 N2 Zn1 139.22(15) . . ?
C4 N2 N1 106.66(17) . . ?
N4 N3 B1 118.80(17) . . ?
C12 N3 N4 110.17(18) . . ?
C12 N3 B1 130.94(19) . . ?
N3 N4 Zn1 111.45(13) . . ?
C14 N4 Zn1 136.57(15) . . ?
C14 N4 N3 106.57(17) . . ?
N6 N5 B1 121.25(18) . . ?
C22 N5 N6 109.99(18) . . ?
C22 N5 B1 128.74(19) . . ?
N5 N6 Zn1 110.40(13) . . ?
C24 N6 Zn1 140.60(16) . . ?
C24 N6 N5 106.59(18) . . ?
C31 N7 C38 104.95(19) . . ?
C31 N8 C32 127.4(2) . . ?
C31 N8 C33 106.4(2) . . ?
C33 N8 C32 126.1(2) . . ?
H00E C1 H00F 109.5 . . ?
H00E C1 H00H 109.5 . . ?
H00F C1 H00H 109.5 . . ?
C2 C1 H00E 109.5 . . ?
C2 C1 H00F 109.5 . . ?
C2 C1 H00H 109.5 . . ?
N1 C2 C1 123.1(2) . . ?
N1 C2 C3 107.62(19) . . ?
C3 C2 C1 129.1(2) . . ?
C2 C3 H00S 126.7 . . ?
C2 C3 C4 106.6(2) . . ?
C4 C3 H00S 126.7 . . ?
N2 C4 C3 109.40(19) . . ?
N2 C4 C5 124.3(2) . . ?
C3 C4 C5 126.3(2) . . ?
C6 C5 C4 118.1(2) . . ?
C10 C5 C4 122.8(2) . . ?
C10 C5 C6 119.1(2) . . ?
C5 C6 H00Z 119.7 . . ?
C7 C6 C5 120.7(3) . . ?
C7 C6 H00Z 119.7 . . ?
C6 C7 H017 120.2 . . ?
C8 C7 C6 119.6(3) . . ?
C8 C7 H017 120.2 . . ?
C7 C8 H01B 119.7 . . ?
C7 C8 C9 120.6(3) . . ?
C9 C8 H01B 119.7 . . ?
C8 C9 H016 120.1 . . ?
C8 C9 C10 119.8(3) . . ?
C10 C9 H016 120.1 . . ?
C5 C10 C9 120.1(2) . . ?
C5 C10 H00P 119.9 . . ?
C9 C10 H00P 119.9 . . ?
H00I C11 H00J 109.5 . . ?
H00I C11 H00K 109.5 . . ?
H00J C11 H00K 109.5 . . ?
C12 C11 H00I 109.5 . . ?
C12 C11 H00J 109.5 . . ?
C12 C11 H00K 109.5 . . ?
N3 C12 C11 123.8(2) . . ?
N3 C12 C13 107.6(2) . . ?
C13 C12 C11 128.6(2) . . ?
C12 C13 H00C 126.9 . . ?
C12 C13 C14 106.2(2) . . ?
C14 C13 H00C 126.9 . . ?
N4 C14 C13 109.4(2) . . ?
N4 C14 C15 122.0(2) . . ?
C13 C14 C15 128.5(2) . . ?
C16 C15 C14 119.6(2) . . ?
C20 C15 C14 121.4(2) . . ?
C20 C15 C16 118.9(2) . . ?
C15 C16 H00W 119.9 . . ?
C17 C16 C15 120.1(2) . . ?
C17 C16 H00W 119.9 . . ?
C16 C17 H011 119.8 . . ?
C16 C17 C18 120.4(2) . . ?
C18 C17 H011 119.8 . . ?
C17 C18 H00V 120.1 . . ?
C19 C18 C17 119.8(2) . . ?
C19 C18 H00V 120.1 . . ?
C18 C19 H019 120.1 . . ?
C18 C19 C20 119.9(2) . . ?
C20 C19 H019 120.1 . . ?
C15 C20 H012 119.6 . . ?
C19 C20 C15 120.9(2) . . ?
C19 C20 H012 119.6 . . ?
H00A C21 H00B 109.5 . . ?
H00A C21 H00D 109.5 . . ?
H00B C21 H00D 109.5 . . ?
C22 C21 H00A 109.5 . . ?
C22 C21 H00B 109.5 . . ?
C22 C21 H00D 109.5 . . ?
N5 C22 C21 123.3(2) . . ?
N5 C22 C23 107.6(2) . . ?
C23 C22 C21 129.0(2) . . ?
C22 C23 H00G 126.7 . . ?
C22 C23 C24 106.5(2) . . ?
C24 C23 H00G 126.7 . . ?
N6 C24 C23 109.3(2) . . ?
N6 C24 C25 123.9(2) . . ?
C23 C24 C25 126.9(2) . . ?
C26 C25 C24 119.4(2) . . ?
C30 C25 C24 122.0(2) . . ?
C30 C25 C26 118.7(2) . . ?
C25 C26 H00X 119.7 . . ?
C27 C26 C25 120.5(2) . . ?
C27 C26 H00X 119.7 . . ?
C26 C27 H010 119.7 . . ?
C28 C27 C26 120.5(2) . . ?
C28 C27 H010 119.7 . . ?
C27 C28 H014 120.2 . . ?
C27 C28 C29 119.7(2) . . ?
C29 C28 H014 120.2 . . ?
C28 C29 H015 120.0 . . ?
C30 C29 C28 120.0(3) . . ?
C30 C29 H015 120.0 . . ?
C25 C30 C29 120.6(2) . . ?
C25 C30 H00U 119.7 . . ?
C29 C30 H00U 119.7 . . ?
N7 C31 S1 125.70(18) . . ?
N7 C31 N8 112.8(2) . . ?
N8 C31 S1 121.46(18) . . ?
N8 C32 H01C 109.5 . . ?
N8 C32 H01D 109.5 . . ?
N8 C32 H01E 109.5 . . ?
H01C C32 H01D 109.5 . . ?
H01C C32 H01E 109.5 . . ?
H01D C32 H01E 109.5 . . ?
N8 C33 C34 132.1(2) . . ?
N8 C33 C38 105.5(2) . . ?
C34 C33 C38 122.5(2) . . ?
C33 C34 H00Y 121.6 . . ?
C33 C34 C35 116.8(3) . . ?
C35 C34 H00Y 121.6 . . ?
C34 C35 H013 119.5 . . ?
C34 C35 C36 121.0(2) . . ?
C36 C35 H013 119.5 . . ?
C35 C36 H01A 118.9 . . ?
C37 C36 C35 122.1(3) . . ?
C37 C36 H01A 118.9 . . ?
C36 C37 H018 121.2 . . ?
C36 C37 C38 117.6(3) . . ?
C38 C37 H018 121.2 . . ?
N7 C38 C33 110.3(2) . . ?
N7 C38 C37 129.7(2) . . ?
C37 C38 C33 119.9(2) . . ?
N1 B1 N3 108.46(18) . . ?
N1 B1 N5 109.15(18) . . ?
N1 B1 H1 110.0 . . ?
N3 B1 H1 110.0 . . ?
N5 B1 N3 109.15(18) . . ?
N5 B1 H1 110.0 . . ?

loop_
_geom_bond_atom_site_label_1
_geom_bond_atom_site_label_2
_geom_bond_distance
_geom_bond_site_symmetry_2
_geom_bond_publ_flag
Zn1 S1 2.2438(7) . ?
Zn1 N2 2.0536(18) . ?
Zn1 N4 2.0794(18) . ?
Zn1 N6 2.0586(18) . ?
S1 C31 1.733(2) . ?
N1 C2 1.356(3) . ?
N1 B1 1.544(3) . ?
N2 N1 1.379(2) . ?
N2 C4 1.347(3) . ?
N3 N4 1.374(3) . ?
N3 C12 1.350(3) . ?
N3 B1 1.551(3) . ?
N4 C14 1.345(3) . ?
N5 N6 1.376(3) . ?
N5 C22 1.353(3) . ?
N5 B1 1.545(3) . ?
N6 C24 1.348(3) . ?
N7 C31 1.318(3) . ?
N7 C38 1.388(3) . ?
N8 C31 1.381(3) . ?
N8 C32 1.442(3) . ?
N8 C33 1.383(3) . ?
C1 H00E 0.9600 . ?
C1 H00F 0.9600 . ?
C1 H00H 0.9600 . ?
C2 C1 1.493(3) . ?
C2 C3 1.377(3) . ?
C3 H00S 0.9300 . ?
C4 C3 1.395(3) . ?
C4 C5 1.472(3) . ?
C5 C6 1.398(3) . ?
C6 H00Z 0.9300 . ?
C6 C7 1.383(4) . ?
C7 H017 0.9300 . ?
C7 C8 1.373(4) . ?
C8 H01B 0.9300 . ?
C9 C8 1.385(4) . ?
C9 H016 0.9300 . ?
C10 C5 1.384(3) . ?
C10 C9 1.391(4) . ?
C10 H00P 0.9300 . ?
C11 H00I 0.9600 . ?
C11 H00J 0.9600 . ?
C11 H00K 0.9600 . ?
C12 C11 1.485(3) . ?
C13 C12 1.380(3) . ?
C13 H00C 0.9300 . ?
C14 C13 1.399(3) . ?
C14 C15 1.469(3) . ?
C15 C16 1.392(3) . ?
C15 C20 1.383(3) . ?
C16 H00W 0.9300 . ?
C16 C17 1.378(4) . ?
C17 H011 0.9300 . ?
C18 C17 1.386(4) . ?
C18 H00V 0.9300 . ?
C18 C19 1.376(4) . ?
C19 H019 0.9300 . ?
C20 C19 1.382(3) . ?
C20 H012 0.9300 . ?
C21 H00A 0.9600 . ?
C21 H00B 0.9600 . ?
C21 H00D 0.9600 . ?
C22 C21 1.491(3) . ?
C22 C23 1.376(3) . ?
C23 H00G 0.9300 . ?
C24 C23 1.398(3) . ?
C24 C25 1.468(3) . ?
C25 C26 1.400(3) . ?
C25 C30 1.389(3) . ?
C26 H00X 0.9300 . ?
C26 C27 1.381(3) . ?
C27 H010 0.9300 . ?
C27 C28 1.377(4) . ?
C28 H014 0.9300 . ?
C28 C29 1.391(4) . ?
C29 H015 0.9300 . ?
C30 C29 1.390(3) . ?
C30 H00U 0.9300 . ?
C32 H01C 0.9600 . ?
C32 H01D 0.9600 . ?
C32 H01E 0.9600 . ?
C33 C34 1.386(3) . ?
C34 H00Y 0.9300 . ?
C34 C35 1.386(4) . ?
C35 H013 0.9300 . ?
C35 C36 1.387(4) . ?
C36 H01A 0.9300 . ?
C37 C36 1.380(4) . ?
C37 H018 0.9300 . ?
C38 C33 1.398(3) . ?
C38 C37 1.391(4) . ?
B1 H1 0.9800 . ?

loop_
_geom_torsion_atom_site_label_1
_geom_torsion_atom_site_label_2
_geom_torsion_atom_site_label_3
_geom_torsion_atom_site_label_4
_geom_torsion
_geom_torsion_site_symmetry_1
_geom_torsion_site_symmetry_2
_geom_torsion_site_symmetry_3
_geom_torsion_site_symmetry_4
_geom_torsion_publ_flag
Zn1 S1 C31 N7 12.8(2) . . . . ?
Zn1 S1 C31 N8 -166.78(19) . . . . ?
Zn1 N2 N1 C2 160.79(14) . . . . ?
Zn1 N2 N1 B1 -20.7(2) . . . . ?
Zn1 N2 C4 C3 -153.19(18) . . . . ?
Zn1 N2 C4 C5 27.5(4) . . . . ?
Zn1 N4 C14 C13 -149.54(18) . . . . ?
Zn1 N4 C14 C15 31.6(3) . . . . ?
Zn1 N6 C24 C23 -159.25(18) . . . . ?
Zn1 N6 C24 C25 19.8(4) . . . . ?
N1 N2 C4 C3 0.5(2) . . . . ?
N1 N2 C4 C5 -178.77(19) . . . . ?
N1 C2 C3 C4 -1.1(2) . . . . ?
N2 N1 C2 C1 -174.52(19) . . . . ?
N2 N1 C2 C3 1.5(2) . . . . ?
N2 N1 B1 N3 -46.3(2) . . . . ?
N2 N1 B1 N5 72.5(2) . . . . ?
N2 C4 C3 C2 0.4(2) . . . . ?
N2 C4 C5 C6 -153.1(2) . . . . ?
N2 C4 C5 C10 28.9(3) . . . . ?
N3 N4 C14 C13 0.9(2) . . . . ?
N3 N4 C14 C15 -177.95(19) . . . . ?
N4 N3 C12 C11 -179.1(2) . . . . ?
N4 N3 C12 C13 0.6(2) . . . . ?
N4 N3 B1 N1 72.5(2) . . . . ?
N4 N3 B1 N5 -46.4(3) . . . . ?
N4 C14 C13 C12 -0.5(3) . . . . ?
N4 C14 C15 C16 -143.9(2) . . . . ?
N4 C14 C15 C20 38.0(3) . . . . ?
N5 N6 C24 C23 0.1(2) . . . . ?
N5 N6 C24 C25 179.15(19) . . . . ?
N5 C22 C23 C24 -0.2(2) . . . . ?
N6 N5 C22 C21 -179.0(2) . . . . ?
N6 N5 C22 C23 0.3(2) . . . . ?
N6 N5 B1 N1 -47.9(3) . . . . ?
N6 N5 B1 N3 70.5(2) . . . . ?
N6 C24 C23 C22 0.1(3) . . . . ?
N6 C24 C25 C26 -151.4(2) . . . . ?
N6 C24 C25 C30 27.8(3) . . . . ?
N7 C38 C33 N8 -0.6(3) . . . . ?
N7 C38 C33 C34 179.1(2) . . . . ?
N7 C38 C37 C36 -179.8(2) . . . . ?
N8 C33 C34 C35 -179.7(3) . . . . ?
C1 C2 C3 C4 174.6(2) . . . . ?
C2 N1 B1 N3 131.8(2) . . . . ?
C2 N1 B1 N5 -109.3(2) . . . . ?
C3 C4 C5 C6 27.7(3) . . . . ?
C3 C4 C5 C10 -150.3(2) . . . . ?
C4 N2 N1 C2 -1.3(2) . . . . ?
C4 N2 N1 B1 177.20(18) . . . . ?
C4 C5 C6 C7 -178.2(2) . . . . ?
C5 C4 C3 C2 179.7(2) . . . . ?
C5 C6 C7 C8 0.0(4) . . . . ?
C5 C10 C9 C8 -0.3(4) . . . . ?
C6 C7 C8 C9 0.0(4) . . . . ?
C9 C10 C5 C4 178.3(2) . . . . ?
C9 C10 C5 C6 0.3(3) . . . . ?
C10 C5 C6 C7 -0.1(4) . . . . ?
C10 C9 C8 C7 0.1(4) . . . . ?
C12 N3 N4 Zn1 157.72(14) . . . . ?
C12 N3 N4 C14 -0.9(2) . . . . ?
C12 N3 B1 N1 -103.6(3) . . . . ?
C12 N3 B1 N5 137.5(2) . . . . ?
C13 C14 C15 C16 37.5(3) . . . . ?
C13 C14 C15 C20 -140.6(2) . . . . ?
C14 C13 C12 N3 0.0(2) . . . . ?
C14 C13 C12 C11 179.7(2) . . . . ?
C14 C15 C16 C17 -178.2(2) . . . . ?
C14 C15 C20 C19 177.5(2) . . . . ?
C15 C14 C13 C12 178.2(2) . . . . ?
C15 C16 C17 C18 0.6(4) . . . . ?
C15 C20 C19 C18 0.7(4) . . . . ?
C16 C15 C20 C19 -0.6(4) . . . . ?
C17 C18 C19 C20 -0.2(4) . . . . ?
C19 C18 C17 C16 -0.5(4) . . . . ?
C20 C15 C16 C17 -0.1(4) . . . . ?
C21 C22 C23 C24 179.0(2) . . . . ?
C22 N5 N6 Zn1 165.94(14) . . . . ?
C22 N5 N6 C24 -0.2(2) . . . . ?
C22 N5 B1 N1 130.8(2) . . . . ?
C22 N5 B1 N3 -110.8(2) . . . . ?
C23 C24 C25 C26 27.5(3) . . . . ?
C23 C24 C25 C30 -153.3(2) . . . . ?
C24 C25 C26 C27 177.7(2) . . . . ?
C24 C25 C30 C29 -177.9(2) . . . . ?
C25 C24 C23 C22 -178.9(2) . . . . ?
C25 C26 C27 C28 0.3(4) . . . . ?
C25 C30 C29 C28 0.2(4) . . . . ?
C26 C25 C30 C29 1.3(3) . . . . ?
C26 C27 C28 C29 1.2(4) . . . . ?
C27 C28 C29 C30 -1.5(4) . . . . ?
C30 C25 C26 C27 -1.6(3) . . . . ?
C31 N7 C38 C33 0.0(3) . . . . ?
C31 N7 C38 C37 179.9(3) . . . . ?
C31 N8 C33 C34 -178.7(3) . . . . ?
C31 N8 C33 C38 1.0(3) . . . . ?
C32 N8 C31 S1 2.3(4) . . . . ?
C32 N8 C31 N7 -177.4(3) . . . . ?
C32 N8 C33 C34 -2.3(5) . . . . ?
C32 N8 C33 C38 177.4(3) . . . . ?
C33 N8 C31 S1 178.58(17) . . . . ?
C33 N8 C31 N7 -1.1(3) . . . . ?
C33 C34 C35 C36 0.2(4) . . . . ?
C33 C38 C37 C36 0.1(4) . . . . ?
C34 C35 C36 C37 -0.9(4) . . . . ?
C37 C38 C33 N8 179.4(2) . . . . ?
C37 C38 C33 C34 -0.8(4) . . . . ?
C38 N7 C31 S1 -178.98(18) . . . . ?
C38 N7 C31 N8 0.7(3) . . . . ?
C38 C33 C34 C35 0.7(4) . . . . ?
C38 C37 C36 C35 0.8(4) . . . . ?
B1 N1 C2 C1 7.2(3) . . . . ?
B1 N1 C2 C3 -176.8(2) . . . . ?
B1 N3 N4 Zn1 -19.1(2) . . . . ?
B1 N3 N4 C14 -177.75(18) . . . . ?
B1 N3 C12 C11 -2.8(4) . . . . ?
B1 N3 C12 C13 176.9(2) . . . . ?
B1 N5 N6 Zn1 -15.2(2) . . . . ?
B1 N5 N6 C24 178.67(19) . . . . ?
B1 N5 C22 C21 2.2(4) . . . . ?
B1 N5 C22 C23 -178.5(2) . . . . ?
